data_9016414
loop_
_publ_author_name
'Wood, I. G.'
'Vocadlo, L.'
'Knight, K. S.'
'Dobson, D. P.'
'Marshall, W. G.'
'Price, G. D.'
'Brodholt, J.'

_publ_section_title
;
 Thermal expansion and crystal structure of cementite, Fe3C, between 4 and 600 K
 determined by time-of-flight neutron powder diffraction
 Note: T = 420 K
;
_journal_name_full 'Journal of Applied Crystallography'
_journal_page_first 82
_journal_page_last 90
_journal_paper_doi 10.1107/S0021889803024695
_journal_volume 37
_journal_year 2004
_chemical_compound_source Synthetic
_chemical_formula_sum 'C Fe3'
_chemical_name_mineral Cohenite
_space_group_IT_number 62
_symmetry_space_group_name_Hall '-P 2ac 2n'
_symmetry_space_group_name_H-M 'P n m a'
_cell_angle_alpha 90
_cell_angle_beta 90
_cell_angle_gamma 90
_cell_formula_units_Z 4
_cell_length_a 5.079
_cell_length_b 6.761
_cell_length_c 4.518
_cell_measurement_temperature 420
_cell_volume 155.144
_database_code_amcsd 0019119
_diffrn_ambient_temperature 420
_exptl_crystal_density_diffrn 7.687
_cod_duplicate_entry 2300082
_cod_depositor_comments
;
 Adding the _cell_measurement_temperature and _diffrn_ambient_temperature
 data items after consulting the original publication.

 Antanas Vaitkus,
 2017-08-17

 Adding the _cell_formula_units_Z data item after consulting the original
 publication.

 Antanas Vaitkus,
 2017-08-17
;
_cod_original_formula_sum 'Fe3 C'
_cod_database_code 9016414

loop_
_space_group_symop_operation_xyz
x,y,z
x,1/2-y,z
-x,1/2+y,-z
1/2-x,1/2+y,1/2+z
1/2+x,1/2-y,1/2-z
1/2+x,y,1/2-z
1/2-x,-y,1/2+z
-x,-y,-z

loop_
_atom_site_label
_atom_site_fract_x
_atom_site_fract_y
_atom_site_fract_z
_atom_site_U_iso_or_equiv
Fe1 0.18620 0.05930 0.33280 0.01500
Fe2 0.03520 0.25000 0.83570 0.01500
C 0.90160 0.25000 0.44820 0.02100

loop_
_cod_related_entry_id
_cod_related_entry_database
_cod_related_entry_code
1 AMCSD 0019119
